data_2242590
loop_
_publ_author_name
'Setifi, Zouaoui'
'Corfield, Peter W. R.'
'Setifi, Fatima'
'Morgenstern, Bernd'
'Hegetschweiler, Kaspar'
'Kaddouri, Yassine'

_publ_section_title
;
 Crystal structure of <i>fac</i>-bis[bis(pyridin-2-yl)methanamine]iron(II)
 1,1,3,3-tetracyano-2-(dicyanomethylidene)propane-1,3-diide,
 [Fe(dipa)~2~](tcpd)
;
_journal_coeditor_code HB7760
_journal_issue 9
_journal_name_full 'Acta Crystallographica Section E'
_journal_page_first 1227
_journal_page_last 1230
_journal_paper_doi 10.1107/S2056989018011143
_journal_volume 74
_journal_year 2018
_chemical_formula_iupac '[Fe (C11 H11 N3)2] (C10 N6)'
_chemical_formula_moiety 'C22 H22 Fe N6 2+, C10 N6 2-'
_chemical_formula_sum 'C32 H22 Fe N12'
_chemical_formula_weight 630.46
_chemical_name_systematic
;
<i>fac</i>-Bis[bis(pyridin-2-yl)methanamine]iron(II)
1,1,3,3-tetracyano-2-(dicyanomethylene)propane-1,3-diide, [Fe(dipa)~2~](tcpd)
;
_space_group_crystal_system monoclinic
_space_group_IT_number 15
_space_group_name_Hall '-C 2yc'
_space_group_name_H-M_alt 'C 1 2/c 1'
_symmetry_space_group_name_Hall '-C 2yc'
_symmetry_space_group_name_H-M 'C 1 2/c 1'
_atom_sites_solution_hydrogens mixed
_atom_sites_solution_primary direct
_audit_creation_method SHELXL-2017/1
_cell_angle_alpha 90
_cell_angle_beta 117.006(3)
_cell_angle_gamma 90
_cell_formula_units_Z 4
_cell_length_a 17.5394(7)
_cell_length_b 13.5094(7)
_cell_length_c 13.7913(6)
_cell_measurement_reflns_used 3760
_cell_measurement_temperature 162(2)
_cell_measurement_theta_max 27.05
_cell_measurement_theta_min 2.18
_cell_volume 2911.5(2)
_computing_cell_refinement
;
SAINT (Bruker, 2015)
;
_computing_data_collection
;
APEX2 (Bruker, 2015)
;
_computing_data_reduction
;
SAINT (Bruker, 2015)
;
_computing_molecular_graphics
;
ORTEPIII (Burnett & Johnson, 1996)
;
_computing_publication_material
;
publCIF (Westrip, 2010)
;
_computing_structure_refinement
;
SHELXL2017 (Sheldrick, 2015)
;
_computing_structure_solution
;
SHELXS97 (Sheldrick, 2008)
;
_diffrn_ambient_temperature 162(2)
_diffrn_measured_fraction_theta_full 1.000
_diffrn_measured_fraction_theta_max 0.998
_diffrn_measurement_device_type 'Bruker APEXII CCD'
_diffrn_measurement_method '\f and \w scans'
_diffrn_radiation_type MoK\a
_diffrn_radiation_wavelength 0.71073
_diffrn_reflns_av_R_equivalents 0.0350
_diffrn_reflns_limit_h_max 22
_diffrn_reflns_limit_h_min -22
_diffrn_reflns_limit_k_max 17
_diffrn_reflns_limit_k_min -17
_diffrn_reflns_limit_l_max 17
_diffrn_reflns_limit_l_min -17
_diffrn_reflns_number 11328
_diffrn_reflns_theta_full 25.242
_diffrn_reflns_theta_max 27.144
_diffrn_reflns_theta_min 1.993
_exptl_absorpt_coefficient_mu 0.564
_exptl_absorpt_correction_T_max 0.7455
_exptl_absorpt_correction_T_min 0.6669
_exptl_absorpt_correction_type multi-scan
_exptl_absorpt_process_details
;
(SADABS; Bruker, 2015)
;
_exptl_crystal_colour red
_exptl_crystal_density_diffrn 1.438
_exptl_crystal_description plate
_exptl_crystal_F_000 1296
_exptl_crystal_size_max 0.392
_exptl_crystal_size_mid 0.202
_exptl_crystal_size_min 0.022
_refine_diff_density_max 0.306
_refine_diff_density_min -0.422
_refine_ls_extinction_method none
_refine_ls_goodness_of_fit_ref 1.035
_refine_ls_hydrogen_treatment mixed
_refine_ls_matrix_type full
_refine_ls_number_parameters 243
_refine_ls_number_reflns 3227
_refine_ls_number_restraints 18
_refine_ls_restrained_S_all 1.036
_refine_ls_R_factor_all 0.0498
_refine_ls_R_factor_gt 0.0355
_refine_ls_shift/su_max 0.000
_refine_ls_shift/su_mean 0.000
_refine_ls_structure_factor_coef Fsqd
_refine_ls_weighting_details 'w=1/[\s^2^(Fo^2^)+(0.0355P)^2^+2.4992P] where P=(Fo^2^+2Fc^2^)/3'
_refine_ls_weighting_scheme calc
_refine_ls_wR_factor_gt 0.0789
_refine_ls_wR_factor_ref 0.0849
_reflns_number_gt 2623
_reflns_number_total 3227
_reflns_threshold_expression 'I > 2\s(I)'
_cod_data_source_file hb7760sup1.cif
_cod_data_source_block I
_cod_database_code 2242590
_shelx_space_group_comment
;
The symmetry employed for this shelxl refinement is uniquely defined
by the following loop, which should always be used as a source of
symmetry information in preference to the above space-group names.
They are only intended as comments.
;
_shelx_estimated_absorpt_t_min 0.809
_shelx_estimated_absorpt_t_max 0.988

loop_
_space_group_symop_operation_xyz
'x, y, z'
'-x, y, -z+1/2'
'x+1/2, y+1/2, z'
'-x+1/2, y+1/2, -z+1/2'
'-x, -y, -z'
'x, -y, z-1/2'
'-x+1/2, -y+1/2, -z'
'x+1/2, -y+1/2, z-1/2'

loop_
_atom_site_type_symbol
_atom_site_label
_atom_site_fract_x
_atom_site_fract_y
_atom_site_fract_z
_atom_site_U_iso_or_equiv
_atom_site_adp_type
_atom_site_calc_flag
_atom_site_occupancy
_atom_site_disorder_assembly
_atom_site_disorder_group
Fe Fe 0.500000 0.33107(3) 0.750000 0.01516(11) Uani d 1 . .
N N1 0.51003(9) 0.23776(11) 0.64840(12) 0.0171(3) Uani d 1 . .
N N2 0.49834(10) 0.42852(12) 0.63946(12) 0.0182(3) Uani d 1 . .
H H12 0.5465(14) 0.4381(15) 0.6361(17) 0.027 Uiso d 1 . .
H H13 0.4774(13) 0.4883(16) 0.6433(16) 0.027 Uiso d 1 . .
N N3 0.37599(9) 0.34028(11) 0.65615(12) 0.0178(3) Uani d 1 . .
C C1 0.55086(12) 0.15040(13) 0.66787(15) 0.0220(4) Uani d 1 . .
H H1 0.573114 0.122972 0.738919 0.026 Uiso calc 1 . .
C C2 0.56168(13) 0.09904(15) 0.58871(16) 0.0271(4) Uani d 1 . .
H H2 0.591205 0.037572 0.605156 0.032 Uiso calc 1 . .
C C3 0.52888(13) 0.13836(15) 0.48477(16) 0.0269(4) Uani d 1 . .
H H3 0.535829 0.104295 0.429038 0.032 Uiso calc 1 . .
C C4 0.48589(11) 0.22779(14) 0.46310(15) 0.0223(4) Uani d 1 . .
H H4 0.462349 0.255803 0.392230 0.027 Uiso calc 1 . .
C C5 0.47789(11) 0.27554(13) 0.54654(14) 0.0185(4) Uani d 1 . .
C C6 0.43762(11) 0.37540(13) 0.53883(14) 0.0190(4) Uani d 1 . .
H H6 0.427589 0.411685 0.470869 0.023 Uiso calc 1 . .
C C7 0.35729(11) 0.36624(13) 0.55295(15) 0.0194(4) Uani d 1 . .
C C8 0.27498(12) 0.38700(14) 0.47501(16) 0.0246(4) Uani d 1 . .
H H8 0.263606 0.403702 0.402782 0.030 Uiso calc 1 . .
C C9 0.20953(12) 0.38291(15) 0.50458(17) 0.0287(5) Uani d 1 . .
H H9 0.152425 0.397943 0.453107 0.034 Uiso calc 1 . .
C C10 0.22812(12) 0.35672(15) 0.60976(17) 0.0288(5) Uani d 1 . .
H H10 0.183929 0.353757 0.631450 0.035 Uiso calc 1 . .
C C11 0.31139(11) 0.33492(14) 0.68303(15) 0.0225(4) Uani d 1 . .
H H11 0.323508 0.315486 0.754795 0.027 Uiso calc 1 . .
C C21 0.750000 0.250000 0.500000 0.0192(5) Uani d 1 . .
C C22 0.6860(2) 0.3267(3) 0.4533(3) 0.0222(8) Uani d 0.5 A -1
C C23 0.8132(2) 0.2577(3) 0.6062(3) 0.0238(8) Uani d 0.5 A -1
C C24 0.7474(2) 0.1695(3) 0.4309(3) 0.0208(7) Uani d 0.5 A -1
C C25 0.6592(6) 0.3810(9) 0.5196(6) 0.0197(11) Uani d 0.5 A -1
C C26 0.8404(9) 0.3491(10) 0.6596(15) 0.0225(16) Uani d 0.5 A -1
C C27 0.8597(9) 0.1729(6) 0.6652(11) 0.0289(14) Uani d 0.5 A -1
C C28 0.8232(6) 0.1203(9) 0.4490(6) 0.0197(11) Uani d 0.5 A -1
C C29 0.6717(9) 0.1319(10) 0.3432(15) 0.0225(16) Uani d 0.5 A -1
C C30 0.6485(9) 0.3540(6) 0.3413(12) 0.0289(14) Uani d 0.5 A -1
N N25 0.6372(6) 0.4221(10) 0.5748(6) 0.0298(14) Uani d 0.5 A -1
N N26 0.8632(6) 0.4253(8) 0.7055(10) 0.0391(14) Uani d 0.5 A -1
N N27 0.8951(7) 0.1069(8) 0.7166(6) 0.0490(14) Uani d 0.5 A -1
N N28 0.8855(6) 0.0826(10) 0.4618(6) 0.0298(14) Uani d 0.5 A -1
N N29 0.6118(6) 0.0972(8) 0.2768(10) 0.0391(14) Uani d 0.5 A -1
N N30 0.6157(7) 0.3822(8) 0.2521(6) 0.0490(14) Uani d 0.5 A -1

loop_
_atom_site_aniso_label
_atom_site_aniso_U_11
_atom_site_aniso_U_22
_atom_site_aniso_U_33
_atom_site_aniso_U_12
_atom_site_aniso_U_13
_atom_site_aniso_U_23
Fe 0.01275(17) 0.01604(19) 0.01247(18) 0.000 0.00205(14) 0.000
N1 0.0157(7) 0.0164(8) 0.0154(7) -0.0002(6) 0.0038(6) 0.0006(6)
N2 0.0149(7) 0.0163(8) 0.0201(8) 0.0001(6) 0.0051(6) 0.0007(6)
N3 0.0170(7) 0.0163(8) 0.0173(7) -0.0017(6) 0.0052(6) -0.0021(6)
C1 0.0228(9) 0.0191(10) 0.0199(10) 0.0015(7) 0.0059(8) 0.0015(7)
C2 0.0305(10) 0.0196(10) 0.0291(11) 0.0035(8) 0.0117(9) -0.0027(8)
C3 0.0300(10) 0.0281(11) 0.0233(10) -0.0040(9) 0.0126(9) -0.0089(8)
C4 0.0215(9) 0.0268(10) 0.0150(9) -0.0046(8) 0.0051(8) -0.0006(8)
C5 0.0150(8) 0.0206(10) 0.0166(9) -0.0029(7) 0.0044(7) 0.0009(7)
C6 0.0178(9) 0.0196(9) 0.0148(9) 0.0005(7) 0.0034(7) 0.0033(7)
C7 0.0182(8) 0.0149(9) 0.0197(9) -0.0008(7) 0.0040(7) -0.0009(7)
C8 0.0203(9) 0.0222(10) 0.0215(10) -0.0004(8) 0.0008(8) 0.0004(8)
C9 0.0136(9) 0.0295(11) 0.0303(11) 0.0001(8) -0.0013(8) -0.0044(9)
C10 0.0172(9) 0.0325(12) 0.0349(12) -0.0035(8) 0.0102(9) -0.0087(9)
C11 0.0194(9) 0.0246(10) 0.0215(9) -0.0048(8) 0.0076(8) -0.0056(8)
C21 0.0173(12) 0.0220(14) 0.0160(13) 0.0025(10) 0.0057(10) 0.0021(10)
C22 0.0199(17) 0.0241(19) 0.0181(18) 0.0045(16) 0.0048(15) 0.0017(16)
C23 0.0263(19) 0.021(2) 0.0196(19) 0.0034(16) 0.0066(16) -0.0027(15)
C24 0.0195(17) 0.0201(18) 0.0204(18) 0.0023(15) 0.0069(15) -0.0019(15)
C25 0.019(3) 0.0175(10) 0.018(3) 0.002(2) 0.005(3) 0.002(3)
C26 0.022(3) 0.024(4) 0.0198(12) 0.006(3) 0.008(2) -0.003(3)
C27 0.029(2) 0.023(4) 0.0211(16) -0.001(3) -0.0001(15) 0.000(3)
C28 0.019(3) 0.0175(10) 0.018(3) 0.002(2) 0.005(3) 0.002(3)
C29 0.022(3) 0.024(4) 0.0198(12) 0.006(3) 0.008(2) -0.003(3)
C30 0.029(2) 0.023(4) 0.0211(16) -0.001(3) -0.0001(15) 0.000(3)
N25 0.031(4) 0.0234(15) 0.041(5) 0.004(3) 0.021(3) 0.002(4)
N26 0.040(5) 0.035(5) 0.032(4) -0.001(3) 0.008(4) -0.010(3)
N27 0.063(3) 0.045(2) 0.024(4) 0.0162(19) 0.007(3) 0.009(3)
N28 0.031(4) 0.0234(15) 0.041(5) 0.004(3) 0.021(3) 0.002(4)
N29 0.040(5) 0.035(5) 0.032(4) -0.001(3) 0.008(4) -0.010(3)
N30 0.063(3) 0.045(2) 0.024(4) 0.0162(19) 0.007(3) 0.009(3)

loop_
_atom_type_symbol
_atom_type_description
_atom_type_scat_dispersion_real
_atom_type_scat_dispersion_imag
_atom_type_scat_source
C C 0.0033 0.0016 'International Tables Vol C Tables 4.2.6.8 and 6.1.1.4'
H H 0.0000 0.0000 'International Tables Vol C Tables 4.2.6.8 and 6.1.1.4'
N N 0.0061 0.0033 'International Tables Vol C Tables 4.2.6.8 and 6.1.1.4'
Fe Fe 0.3463 0.8444 'International Tables Vol C Tables 4.2.6.8 and 6.1.1.4'

loop_
_geom_angle_atom_site_label_1
_geom_angle_atom_site_label_2
_geom_angle_atom_site_label_3
_geom_angle_site_symmetry_1
_geom_angle_site_symmetry_3
_geom_angle
N1 Fe N1 2_656 . 99.51(9)
N1 Fe N3 2_656 2_656 90.09(6)
N1 Fe N3 . 2_656 94.59(6)
N1 Fe N3 2_656 . 94.59(6)
N1 Fe N3 . . 90.09(6)
N3 Fe N3 2_656 . 172.75(9)
N1 Fe N2 2_656 2_656 81.55(6)
N1 Fe N2 . 2_656 174.61(6)
N3 Fe N2 2_656 2_656 80.10(6)
N3 Fe N2 . 2_656 95.10(6)
N1 Fe N2 2_656 . 174.61(6)
N1 Fe N2 . . 81.55(6)
N3 Fe N2 2_656 . 95.10(6)
N3 Fe N2 . . 80.10(6)
N2 Fe N2 2_656 . 97.89(9)
C1 N1 C5 . . 118.15(16)
C1 N1 Fe . . 129.65(13)
C5 N1 Fe . . 111.76(12)
C6 N2 Fe . . 98.58(11)
C6 N2 H12 . . 108.6(14)
Fe N2 H12 . . 117.1(14)
C6 N2 H13 . . 110.4(13)
Fe N2 H13 . . 114.2(13)
H12 N2 H13 . . 107.5(19)
C11 N3 C7 . . 118.15(15)
C11 N3 Fe . . 129.34(13)
C7 N3 Fe . . 112.09(11)
N1 C1 C2 . . 122.49(17)
N1 C1 H1 . . 118.8
C2 C1 H1 . . 118.8
C1 C2 C3 . . 119.01(18)
C1 C2 H2 . . 120.5
C3 C2 H2 . . 120.5
C4 C3 C2 . . 119.21(18)
C4 C3 H3 . . 120.4
C2 C3 H3 . . 120.4
C5 C4 C3 . . 118.67(17)
C5 C4 H4 . . 120.7
C3 C4 H4 . . 120.7
N1 C5 C4 . . 122.46(17)
N1 C5 C6 . . 111.87(15)
C4 C5 C6 . . 125.61(16)
N2 C6 C5 . . 104.56(14)
N2 C6 C7 . . 103.44(14)
C5 C6 C7 . . 110.64(15)
N2 C6 H6 . . 112.5
C5 C6 H6 . . 112.5
C7 C6 H6 . . 112.5
N3 C7 C8 . . 122.63(17)
N3 C7 C6 . . 111.19(15)
C8 C7 C6 . . 126.07(17)
C7 C8 C9 . . 118.46(18)
C7 C8 H8 . . 120.8
C9 C8 H8 . . 120.8
C10 C9 C8 . . 119.23(17)
C10 C9 H9 . . 120.4
C8 C9 H9 . . 120.4
C11 C10 C9 . . 119.42(18)
C11 C10 H10 . . 120.3
C9 C10 H10 . . 120.3
N3 C11 C10 . . 122.08(18)
N3 C11 H11 . . 119.0
C10 C11 H11 . . 119.0
C23 C21 C24 . . 122.0(2)
C23 C21 C22 . . 120.3(2)
C24 C21 C22 . . 117.6(2)
C25 C22 C30 . . 116.3(7)
C25 C22 C21 . . 120.3(4)
C30 C22 C21 . . 123.4(6)
C21 C23 C26 . . 122.6(7)
C21 C23 C27 . . 121.3(5)
C26 C23 C27 . . 115.9(8)
C28 C24 C29 . . 115.2(7)
C28 C24 C21 . . 120.0(4)
C29 C24 C21 . . 124.8(6)
N25 C25 C22 . . 177.7(12)
N26 C26 C23 . . 179.2(19)
N27 C27 C23 . . 176.0(16)
N28 C28 C24 . . 177.7(12)
N29 C29 C24 . . 176.1(17)
N30 C30 C22 . . 175.0(12)

loop_
_geom_bond_atom_site_label_1
_geom_bond_atom_site_label_2
_geom_bond_site_symmetry_2
_geom_bond_distance
_geom_bond_publ_flag
Fe N1 2_656 1.9512(15) ?
Fe N1 . 1.9512(15) n
Fe N3 2_656 1.9659(14) ?
Fe N3 . 1.9659(14) n
Fe N2 2_656 2.0042(16) ?
Fe N2 . 2.0043(16) n
N1 C1 . 1.343(2) ?
N1 C5 . 1.354(2) ?
N2 C6 . 1.494(2) ?
N2 H12 . 0.88(2) ?
N2 H13 . 0.90(2) ?
N3 C11 . 1.345(2) ?
N3 C7 . 1.354(2) ?
C1 C2 . 1.377(3) ?
C1 H1 . 0.9500 ?
C2 C3 . 1.385(3) ?
C2 H2 . 0.9500 ?
C3 C4 . 1.383(3) ?
C3 H3 . 0.9500 ?
C4 C5 . 1.381(3) ?
C4 H4 . 0.9500 ?
C5 C6 . 1.504(3) ?
C6 C7 . 1.512(2) ?
C6 H6 . 1.0000 ?
C7 C8 . 1.382(2) ?
C8 C9 . 1.383(3) ?
C8 H8 . 0.9500 ?
C9 C10 . 1.381(3) ?
C9 H9 . 0.9500 ?
C10 C11 . 1.379(3) ?
C10 H10 . 0.9500 ?
C11 H11 . 0.9500 ?
C21 C23 . 1.383(4) ?
C21 C24 . 1.433(4) ?
C21 C22 . 1.447(4) ?
C22 C25 . 1.408(12) ?
C22 C30 . 1.425(15) ?
C23 C26 . 1.406(14) ?
C23 C27 . 1.427(11) ?
C24 C28 . 1.403(11) ?
C24 C29 . 1.424(15) ?
C25 N25 . 1.143(18) ?
C26 N26 . 1.18(2) ?
C27 N27 . 1.133(15) ?
C28 N28 . 1.145(18) ?
C29 N29 . 1.13(2) ?
C30 N30 . 1.161(16) ?

loop_
_geom_hbond_atom_site_label_D
_geom_hbond_atom_site_label_H
_geom_hbond_atom_site_label_A
_geom_hbond_site_symmetry_A
_geom_hbond_distance_DH
_geom_hbond_distance_HA
_geom_hbond_distance_DA
_geom_hbond_angle_DHA
_geom_hbond_publ_flag
N2 H12 N25 . 0.88(2) 2.12(3) 2.950(13) 156.9(19) yes
N2 H13 N27 3_455 0.90(2) 2.64(2) 3.459(8) 151.1(17) yes
N2 H13 N28 3_455 0.90(2) 2.61(2) 3.138(11) 118.2(16) yes
C6 H6 N25 5_666 1.00 2.47 3.129(13) 123.4 yes
C6 H6 N28 3_455 1.00 2.41 2.986(13) 116.0 yes

loop_
_geom_torsion_atom_site_label_1
_geom_torsion_atom_site_label_2
_geom_torsion_atom_site_label_3
_geom_torsion_atom_site_label_4
_geom_torsion
C5 N1 C1 C2 0.6(3)
Fe N1 C1 C2 -171.08(14)
N1 C1 C2 C3 -0.4(3)
C1 C2 C3 C4 -0.3(3)
C2 C3 C4 C5 0.7(3)
C1 N1 C5 C4 -0.2(3)
Fe N1 C5 C4 172.93(14)
C1 N1 C5 C6 -177.48(15)
Fe N1 C5 C6 -4.33(17)
C3 C4 C5 N1 -0.4(3)
C3 C4 C5 C6 176.44(16)
Fe N2 C6 C5 -56.76(13)
Fe N2 C6 C7 59.12(13)
N1 C5 C6 N2 42.55(18)
C4 C5 C6 N2 -134.61(18)
N1 C5 C6 C7 -68.22(19)
C4 C5 C6 C7 114.62(19)
C11 N3 C7 C8 -0.1(3)
Fe N3 C7 C8 -173.35(14)
C11 N3 C7 C6 176.15(15)
Fe N3 C7 C6 2.94(18)
N2 C6 C7 N3 -42.71(18)
C5 C6 C7 N3 68.77(19)
N2 C6 C7 C8 133.42(18)
C5 C6 C7 C8 -115.1(2)
N3 C7 C8 C9 1.3(3)
C6 C7 C8 C9 -174.40(18)
C7 C8 C9 C10 -1.1(3)
C8 C9 C10 C11 -0.2(3)
C7 N3 C11 C10 -1.2(3)
Fe N3 C11 C10 170.60(14)
C9 C10 C11 N3 1.4(3)
C23 C21 C22 C25 -31.1(7)
C24 C21 C22 C25 151.7(6)
C23 C21 C22 C30 147.0(6)
C24 C21 C22 C30 -30.2(7)
C24 C21 C23 C26 151.9(9)
C22 C21 C23 C26 -25.2(10)
C24 C21 C23 C27 -22.8(9)
C22 C21 C23 C27 160.1(8)
C23 C21 C24 C28 -26.7(6)
C22 C21 C24 C28 150.5(6)
C23 C21 C24 C29 152.0(10)
C22 C21 C24 C29 -30.9(10)

_cod_database_fobs_code 2242590
